data_7040832
loop_
_publ_author_name
'Sachs, Ulf'
'Schaper, Gerrit'
'Winkler, Daniela'
'Kratzert, Daniel'
'Kurz, Philipp'

_publ_section_title
;
 Light- or oxidation-triggered CO release from [Mn(I)(CO)3(\k(3)-L)]
 complexes: reaction intermediates and a new synthetic route to
 [Mn(\m-O)2(L)2] compounds.
;
_journal_issue 43
_journal_name_full 'Dalton transactions (Cambridge, England : 2003)'
_journal_page_first 17464
_journal_page_last 17473
_journal_paper_doi 10.1039/c6dt02020h
_journal_volume 45
_journal_year 2016
_chemical_formula_moiety 'C32 H28 Mn2 N16 O8, 8(H2 O)'
_chemical_formula_sum 'C32 H44 Mn2 N16 O16'
_chemical_formula_weight 1018.71
_chemical_name_common tetra(bispyrazolylaceticacid)bis(manganese(II))tetra(hexafluorophosphate)
_chemical_name_systematic tetra(bispyrazolylaceticacid)bis(manganese(II))tetra(hexafluorophosphate)
_space_group_crystal_system triclinic
_space_group_IT_number 2
_space_group_name_Hall '-P 1'
_space_group_name_H-M_alt 'P -1'
_symmetry_space_group_name_Hall '-P 1'
_symmetry_space_group_name_H-M 'P -1'
_atom_sites_solution_hydrogens mixed
_atom_sites_solution_primary direct
_audit_creation_date 2016-04-20
_audit_creation_method
;
Olex2 1.2
(compiled 2016.02.19 svn.r3266 for OlexSys, GUI svn.r5155)
;
_audit_update_record
;
2016-04-20 deposited with the CCDC.
2016-10-07 downloaded from the CCDC.
;
_cell_angle_alpha 103.770(4)
_cell_angle_beta 95.537(4)
_cell_angle_gamma 94.757(3)
_cell_formula_units_Z 1
_cell_length_a 8.3617(10)
_cell_length_b 10.9758(10)
_cell_length_c 12.1705(12)
_cell_measurement_reflns_used 9899
_cell_measurement_temperature 100
_cell_measurement_theta_max 36.147
_cell_measurement_theta_min 2.462
_cell_volume 1073.30(19)
_computing_cell_refinement 'SAINT v8.34A (Bruker, 2013)'
_computing_data_reduction 'SAINT v8.34A (Bruker, 2013)'
_computing_molecular_graphics 'Olex2 (Dolomanov et al., 2009)'
_computing_publication_material 'Olex2 (Dolomanov et al., 2009)'
_computing_structure_refinement 'XL (Sheldrick, 2008)'
_computing_structure_solution 'ShelXS (Sheldrick, 2008)'
_diffrn_ambient_temperature 100.03
_diffrn_measured_fraction_theta_full 0.999
_diffrn_measured_fraction_theta_max 0.864
_diffrn_measurement_device_type 'Bruker APEX-II CCD'
_diffrn_measurement_method '\f and \w scans'
_diffrn_radiation_type MoK\a
_diffrn_radiation_wavelength 0.71073
_diffrn_reflns_av_R_equivalents 0.0188
_diffrn_reflns_av_unetI/netI 0.0194
_diffrn_reflns_Laue_measured_fraction_full 0.999
_diffrn_reflns_Laue_measured_fraction_max 0.864
_diffrn_reflns_limit_h_max 11
_diffrn_reflns_limit_h_min -13
_diffrn_reflns_limit_k_max 17
_diffrn_reflns_limit_k_min -18
_diffrn_reflns_limit_l_max 19
_diffrn_reflns_limit_l_min -18
_diffrn_reflns_number 41322
_diffrn_reflns_point_group_measured_fraction_full 0.999
_diffrn_reflns_point_group_measured_fraction_max 0.864
_diffrn_reflns_theta_full 25.242
_diffrn_reflns_theta_max 36.697
_diffrn_reflns_theta_min 1.735
_diffrn_standards_number 0
_exptl_absorpt_coefficient_mu 0.677
_exptl_absorpt_correction_T_max 0.7472
_exptl_absorpt_correction_T_min 0.7019
_exptl_absorpt_correction_type multi-scan
_exptl_absorpt_process_details
'SADABS-2014/5 (Bruker,2014/5) was used for absorption correction. wR2(int) was 0.0720 before and 0.0317 after correction. The Ratio of minimum to maximum transmission is 0.9394. The \l/2 correction factor is Not present.'
_exptl_crystal_colour 'clear light colourless'
_exptl_crystal_colour_lustre clear
_exptl_crystal_colour_modifier light
_exptl_crystal_colour_primary colourless
_exptl_crystal_density_diffrn 1.576
_exptl_crystal_description block
_exptl_crystal_F_000 526
_exptl_crystal_size_max 0.2
_exptl_crystal_size_mid 0.2
_exptl_crystal_size_min 0.1
_refine_diff_density_max 0.574
_refine_diff_density_min -0.291
_refine_diff_density_rms 0.064
_refine_ls_extinction_method none
_refine_ls_goodness_of_fit_ref 1.051
_refine_ls_hydrogen_treatment mixed
_refine_ls_matrix_type full
_refine_ls_number_parameters 322
_refine_ls_number_reflns 9236
_refine_ls_number_restraints 12
_refine_ls_restrained_S_all 1.052
_refine_ls_R_factor_all 0.0342
_refine_ls_R_factor_gt 0.0299
_refine_ls_shift/su_max 0.002
_refine_ls_shift/su_mean 0.000
_refine_ls_structure_factor_coef Fsqd
_refine_ls_weighting_details 'w=1/[\s^2^(Fo^2^)+(0.0381P)^2^+0.4092P] where P=(Fo^2^+2Fc^2^)/3'
_refine_ls_weighting_scheme calc
_refine_ls_wR_factor_gt 0.0766
_refine_ls_wR_factor_ref 0.0793
_reflns_Friedel_coverage 0.000
_reflns_number_gt 8312
_reflns_number_total 9236
_reflns_threshold_expression 'I > 2\s(I)'
_cod_data_source_file c6dt02020h3.cif
_cod_data_source_block p-1_a
_cod_depositor_comments 'Adding full bibliography for 7040830--7040834.cif.'
_cod_database_code 7040832
_shelx_space_group_comment
;
The symmetry employed for this shelxl refinement is uniquely defined
by the following loop, which should always be used as a source of
symmetry information in preference to the above space-group names.
They are only intended as comments.
;
_shelx_estimated_absorpt_t_max 0.935
_shelx_estimated_absorpt_t_min 0.876
_olex2_refinement_description
;
1. Fixed Uiso
 At 1.2 times of:
  All C(H) groups
 At 1.5 times of:
  All O(H,H) groups
2. Restrained distances
 O101-H10A = O101-H10B = O103-H10C = O103-H10D = O105-H10E = O105-H10F
 0.9584 with sigma of 0.01
 O107-H10H = O107-H10G
 0.9584 with sigma of 0.01
 H10A-H10B = H10C-H10D = H10E-H10F = H10H-H10G
 1.5151 with sigma of 0.01
3.a Ternary CH refined with riding coordinates:
 C1(H1), C9(H9)
3.b Aromatic/amide H refined with riding coordinates:
 C3(H3), C4(H4), C6(H6), C5(H5), C8(H8), C7(H7), C16(H16), C15(H15), C14(H14),
 C13(H13), C12(H12), C11(H11)
;
_shelx_shelxl_version_number 2014/7
_olex2_submission_special_instructions 'No special instructions were received'

loop_
_space_group_symop_operation_xyz
'x, y, z'
'-x, -y, -z'

loop_
_atom_site_label
_atom_site_type_symbol
_atom_site_fract_x
_atom_site_fract_y
_atom_site_fract_z
_atom_site_U_iso_or_equiv
_atom_site_adp_type
_atom_site_occupancy
_atom_site_site_symmetry_order
_atom_site_calc_flag
_atom_site_refinement_flags_posn
Mn1 Mn 0.11024(2) 0.71334(2) 0.67261(2) 0.00993(3) Uani 1 1 d .
C1 C 0.32384(10) 0.94261(7) 0.86831(7) 0.01114(13) Uani 1 1 d .
H1 H 0.3909 1.0096 0.9295 0.013 Uiso 1 1 calc R
N1 N 0.33271(9) 0.84836(7) 0.66577(6) 0.01199(12) Uani 1 1 d .
O1 O 0.24949(8) 0.71818(6) 0.83594(5) 0.01362(11) Uani 1 1 d .
O2 O 0.41842(9) 0.81904(6) 0.99117(6) 0.01639(12) Uani 1 1 d .
C2 C 0.33064(10) 0.81476(7) 0.90205(7) 0.01107(13) Uani 1 1 d .
N2 N 0.39236(9) 0.93727(6) 0.76250(6) 0.01133(12) Uani 1 1 d .
O3 O 0.17410(8) 0.53036(6) 0.60131(6) 0.01584(12) Uani 1 1 d .
N3 N 0.04452(9) 0.89909(7) 0.78431(7) 0.01486(13) Uani 1 1 d .
C3 C 0.10486(12) 1.08569(8) 0.91204(8) 0.01643(15) Uani 1 1 d .
H3 H 0.1653 1.1546 0.9668 0.020 Uiso 1 1 calc R
O4 O 0.31295(9) 0.59744(6) 0.47465(6) 0.01792(13) Uani 1 1 d .
C4 C -0.05595(12) 1.07680(9) 0.87204(9) 0.01915(17) Uani 1 1 d .
H4 H -0.1297 1.1372 0.8933 0.023 Uiso 1 1 calc R
N4 N 0.16111(9) 0.97759(6) 0.85863(6) 0.01215(12) Uani 1 1 d .
N6 N 0.20217(9) 0.28234(7) 0.50490(6) 0.01122(12) Uani 1 1 d .
C6 C 0.51529(10) 1.01617(8) 0.74515(8) 0.01365(14) Uani 1 1 d .
H6 H 0.5740 1.0856 0.8002 0.016 Uiso 1 1 calc R
N5 N 0.04011(9) 0.25129(7) 0.47684(7) 0.01412(13) Uani 1 1 d .
C5 C -0.08765(11) 0.95906(9) 0.79290(9) 0.01808(16) Uani 1 1 d .
H5 H -0.1902 0.9263 0.7509 0.022 Uiso 1 1 calc R
N8 N 0.27282(8) 0.35375(7) 0.34119(6) 0.01117(12) Uani 1 1 d .
C8 C 0.42257(10) 0.87244(8) 0.58684(7) 0.01297(14) Uani 1 1 d .
H8 H 0.4094 0.8251 0.5097 0.016 Uiso 1 1 calc R
N7 N 0.12812(9) 0.36017(7) 0.28247(6) 0.01202(12) Uani 1 1 d .
C7 C 0.53882(11) 0.97641(8) 0.63239(8) 0.01489(14) Uani 1 1 d .
H7 H 0.6170 1.0118 0.5938 0.018 Uiso 1 1 calc R
C9 C 0.29022(10) 0.37854(7) 0.46431(7) 0.01069(13) Uani 1 1 d .
H9 H 0.4073 0.3760 0.4889 0.013 Uiso 1 1 calc R
C16 C 0.16079(11) 0.36197(8) 0.17791(7) 0.01465(14) Uani 1 1 d .
H16 H 0.0818 0.3641 0.1170 0.018 Uiso 1 1 calc R
C15 C 0.32675(12) 0.36026(9) 0.16917(8) 0.01762(16) Uani 1 1 d .
H15 H 0.3804 0.3616 0.1041 0.021 Uiso 1 1 calc R
C14 C 0.39472(11) 0.35621(8) 0.27566(8) 0.01505(14) Uani 1 1 d .
H14 H 0.5063 0.3553 0.2989 0.018 Uiso 1 1 calc R
C13 C -0.00112(12) 0.17756(11) 0.54463(9) 0.0231(2) Uani 1 1 d .
H13 H -0.1078 0.1396 0.5436 0.028 Uiso 1 1 calc R
C12 C 0.13213(13) 0.16309(12) 0.61747(10) 0.0257(2) Uani 1 1 d .
H12 H 0.1338 0.1156 0.6734 0.031 Uiso 1 1 calc R
C11 C 0.25982(11) 0.23253(9) 0.59044(8) 0.01702(15) Uani 1 1 d .
H11 H 0.3685 0.2436 0.6253 0.020 Uiso 1 1 calc R
C10 C 0.25212(10) 0.51494(7) 0.51706(7) 0.01200(13) Uani 1 1 d .
O101 O 0.10254(10) 0.63590(7) 0.10466(7) 0.02498(15) Uani 1 1 d D
H10A H 0.1449(18) 0.5814(14) 0.0447(12) 0.037 Uiso 1 1 d DR
H10B H 0.0017(13) 0.5971(15) 0.1115(14) 0.037 Uiso 1 1 d DR
O103 O 0.33454(11) 0.70228(8) 0.29014(7) 0.02543(16) Uani 1 1 d D
H10C H 0.2445(16) 0.6817(16) 0.2343(11) 0.038 Uiso 1 1 d DR
H10D H 0.320(2) 0.6525(14) 0.3416(11) 0.038 Uiso 1 1 d DR
O105 O 0.79028(10) 0.50924(7) 1.09104(7) 0.02321(15) Uani 1 1 d D
H10E H 0.7633(19) 0.4396(11) 1.1202(14) 0.035 Uiso 1 1 d DR
H10F H 0.7040(16) 0.5592(13) 1.1011(15) 0.035 Uiso 1 1 d DR
O107 O 0.55485(12) 0.66958(10) 1.12564(8) 0.03159(19) Uani 1 1 d D
H10G H 0.494(2) 0.6935(18) 1.0667(11) 0.047 Uiso 1 1 d DR
H10H H 0.4861(19) 0.6642(18) 1.1816(11) 0.047 Uiso 1 1 d DR

loop_
_atom_site_aniso_label
_atom_site_aniso_U_11
_atom_site_aniso_U_22
_atom_site_aniso_U_33
_atom_site_aniso_U_23
_atom_site_aniso_U_13
_atom_site_aniso_U_12
Mn1 0.00917(5) 0.00962(5) 0.00994(6) 0.00113(4) -0.00007(4) 0.00014(4)
C1 0.0114(3) 0.0111(3) 0.0096(3) 0.0010(2) -0.0001(2) -0.0001(2)
N1 0.0137(3) 0.0110(3) 0.0097(3) 0.0005(2) 0.0006(2) -0.0012(2)
O1 0.0160(3) 0.0110(2) 0.0122(3) 0.00220(19) -0.0023(2) -0.0007(2)
O2 0.0193(3) 0.0166(3) 0.0117(3) 0.0034(2) -0.0043(2) 0.0007(2)
C2 0.0110(3) 0.0122(3) 0.0099(3) 0.0024(2) 0.0012(2) 0.0014(2)
N2 0.0115(3) 0.0107(3) 0.0105(3) 0.0012(2) 0.0003(2) -0.0011(2)
O3 0.0184(3) 0.0136(3) 0.0145(3) 0.0001(2) 0.0043(2) 0.0031(2)
N3 0.0114(3) 0.0121(3) 0.0181(3) -0.0006(2) -0.0014(2) 0.0010(2)
C3 0.0200(4) 0.0109(3) 0.0172(4) -0.0001(3) 0.0041(3) 0.0030(3)
O4 0.0220(3) 0.0122(3) 0.0181(3) 0.0028(2) 0.0021(2) -0.0027(2)
C4 0.0183(4) 0.0147(3) 0.0248(5) 0.0030(3) 0.0057(3) 0.0062(3)
N4 0.0119(3) 0.0100(3) 0.0129(3) 0.0001(2) 0.0005(2) 0.0009(2)
N6 0.0102(3) 0.0117(3) 0.0113(3) 0.0026(2) 0.0001(2) 0.0005(2)
C6 0.0123(3) 0.0127(3) 0.0150(4) 0.0038(3) -0.0004(3) -0.0025(3)
N5 0.0107(3) 0.0171(3) 0.0144(3) 0.0062(2) -0.0014(2) -0.0025(2)
C5 0.0132(4) 0.0157(3) 0.0243(4) 0.0027(3) 0.0012(3) 0.0039(3)
N8 0.0093(3) 0.0126(3) 0.0107(3) 0.0011(2) 0.0014(2) 0.0008(2)
C8 0.0143(3) 0.0131(3) 0.0115(3) 0.0033(3) 0.0020(3) -0.0003(3)
N7 0.0111(3) 0.0131(3) 0.0112(3) 0.0022(2) 0.0005(2) 0.0006(2)
C7 0.0141(3) 0.0159(3) 0.0147(4) 0.0054(3) 0.0012(3) -0.0022(3)
C9 0.0095(3) 0.0111(3) 0.0102(3) 0.0008(2) 0.0007(2) 0.0002(2)
C16 0.0165(4) 0.0154(3) 0.0117(3) 0.0028(3) 0.0022(3) 0.0009(3)
C15 0.0173(4) 0.0220(4) 0.0139(4) 0.0036(3) 0.0059(3) 0.0022(3)
C14 0.0120(3) 0.0175(3) 0.0152(4) 0.0017(3) 0.0046(3) 0.0025(3)
C13 0.0170(4) 0.0321(5) 0.0234(5) 0.0180(4) -0.0022(3) -0.0061(4)
C12 0.0200(4) 0.0369(5) 0.0251(5) 0.0215(4) -0.0029(4) -0.0030(4)
C11 0.0151(4) 0.0222(4) 0.0148(4) 0.0079(3) -0.0015(3) 0.0021(3)
C10 0.0111(3) 0.0110(3) 0.0118(3) 0.0001(2) -0.0016(2) 0.0004(2)
O101 0.0275(4) 0.0187(3) 0.0278(4) 0.0040(3) 0.0045(3) 0.0010(3)
O103 0.0304(4) 0.0239(3) 0.0204(3) 0.0061(3) 0.0020(3) -0.0070(3)
O105 0.0233(4) 0.0212(3) 0.0293(4) 0.0117(3) 0.0075(3) 0.0053(3)
O107 0.0330(4) 0.0427(5) 0.0280(4) 0.0187(4) 0.0088(3) 0.0205(4)

loop_
_atom_type_symbol
_atom_type_description
_atom_type_scat_dispersion_real
_atom_type_scat_dispersion_imag
_atom_type_scat_source
C C 0.0033 0.0016 'International Tables Vol C Tables 4.2.6.8 and 6.1.1.4'
H H 0.0000 0.0000 'International Tables Vol C Tables 4.2.6.8 and 6.1.1.4'
N N 0.0061 0.0033 'International Tables Vol C Tables 4.2.6.8 and 6.1.1.4'
O O 0.0106 0.0060 'International Tables Vol C Tables 4.2.6.8 and 6.1.1.4'
Mn Mn 0.3368 0.7283 'International Tables Vol C Tables 4.2.6.8 and 6.1.1.4'

loop_
_geom_angle_atom_site_label_1
_geom_angle_atom_site_label_2
_geom_angle_atom_site_label_3
_geom_angle
_geom_angle_site_symmetry_1
_geom_angle_site_symmetry_3
N1 Mn1 N3 79.67(3) . .
O1 Mn1 N1 79.94(3) . .
O1 Mn1 N3 79.20(3) . .
O1 Mn1 N5 168.30(3) . 2_566
O1 Mn1 N7 95.75(3) . 2_566
O3 Mn1 N1 104.70(3) . .
O3 Mn1 O1 90.76(3) . .
O3 Mn1 N3 168.28(3) . .
O3 Mn1 N5 100.91(3) . 2_566
O3 Mn1 N7 93.77(3) . 2_566
N5 Mn1 N1 96.14(3) 2_566 .
N5 Mn1 N3 89.27(3) 2_566 .
N5 Mn1 N7 84.37(3) 2_566 2_566
N7 Mn1 N1 161.02(3) 2_566 .
N7 Mn1 N3 81.37(3) 2_566 .
C2 C1 H1 108.0 . .
N2 C1 H1 108.0 . .
N2 C1 C2 110.41(7) . .
N4 C1 H1 108.0 . .
N4 C1 C2 112.11(7) . .
N4 C1 N2 110.14(7) . .
N2 N1 Mn1 117.86(5) . .
C8 N1 Mn1 137.29(6) . .
C8 N1 N2 104.68(7) . .
C2 O1 Mn1 125.45(5) . .
O1 C2 C1 117.54(7) . .
O2 C2 C1 115.47(7) . .
O2 C2 O1 126.99(8) . .
N1 N2 C1 121.15(7) . .
C6 N2 C1 126.81(7) . .
C6 N2 N1 112.03(7) . .
C10 O3 Mn1 118.67(6) . .
N4 N3 Mn1 119.31(6) . .
C5 N3 Mn1 135.59(6) . .
C5 N3 N4 104.99(7) . .
C4 C3 H3 126.5 . .
N4 C3 H3 126.5 . .
N4 C3 C4 106.99(8) . .
C3 C4 H4 127.5 . .
C3 C4 C5 104.91(8) . .
C5 C4 H4 127.5 . .
N3 N4 C1 119.55(7) . .
N3 N4 C3 111.80(7) . .
C3 N4 C1 128.59(7) . .
N5 N6 C9 122.08(7) . .
C11 N6 N5 111.62(7) . .
C11 N6 C9 124.99(7) . .
N2 C6 H6 126.6 . .
N2 C6 C7 106.80(7) . .
C7 C6 H6 126.6 . .
N6 N5 Mn1 126.37(6) . 2_566
C13 N5 Mn1 128.04(6) . 2_566
C13 N5 N6 104.63(7) . .
N3 C5 C4 111.30(8) . .
N3 C5 H5 124.3 . .
C4 C5 H5 124.3 . .
N7 N8 C9 120.33(7) . .
C14 N8 N7 111.29(7) . .
C14 N8 C9 126.09(7) . .
N1 C8 H8 124.3 . .
N1 C8 C7 111.39(8) . .
C7 C8 H8 124.3 . .
N8 N7 Mn1 123.12(5) . 2_566
C16 N7 Mn1 125.47(6) . 2_566
C16 N7 N8 105.22(7) . .
C6 C7 C8 105.10(7) . .
C6 C7 H7 127.5 . .
C8 C7 H7 127.5 . .
N6 C9 N8 113.03(6) . .
N6 C9 H9 106.3 . .
N6 C9 C10 114.15(7) . .
N8 C9 H9 106.3 . .
N8 C9 C10 110.10(7) . .
C10 C9 H9 106.3 . .
N7 C16 H16 124.3 . .
N7 C16 C15 111.35(8) . .
C15 C16 H16 124.3 . .
C16 C15 H15 127.6 . .
C14 C15 C16 104.84(8) . .
C14 C15 H15 127.6 . .
N8 C14 C15 107.25(8) . .
N8 C14 H14 126.4 . .
C15 C14 H14 126.4 . .
N5 C13 H13 124.2 . .
N5 C13 C12 111.64(9) . .
C12 C13 H13 124.2 . .
C13 C12 H12 127.6 . .
C11 C12 C13 104.84(8) . .
C11 C12 H12 127.6 . .
N6 C11 C12 107.23(8) . .
N6 C11 H11 126.4 . .
C12 C11 H11 126.4 . .
O3 C10 C9 117.05(7) . .
O4 C10 O3 127.58(8) . .
O4 C10 C9 115.18(8) . .
H10A O101 H10B 107.1(11) . .
H10C O103 H10D 107.4(11) . .
H10E O105 H10F 106.1(11) . .
H10G O107 H10H 107.1(11) . .

loop_
_geom_bond_atom_site_label_1
_geom_bond_atom_site_label_2
_geom_bond_distance
_geom_bond_site_symmetry_2
Mn1 N1 2.3011(8) .
Mn1 O1 2.1915(7) .
Mn1 O3 2.1235(7) .
Mn1 N3 2.3058(8) .
Mn1 N5 2.2395(8) 2_566
Mn1 N7 2.2529(8) 2_566
C1 H1 1.0000 .
C1 C2 1.5568(11) .
C1 N2 1.4499(11) .
C1 N4 1.4458(11) .
N1 N2 1.3587(10) .
N1 C8 1.3359(11) .
O1 C2 1.2652(10) .
O2 C2 1.2385(10) .
N2 C6 1.3536(11) .
O3 C10 1.2532(11) .
N3 N4 1.3530(10) .
N3 C5 1.3326(12) .
C3 H3 0.9500 .
C3 C4 1.3725(14) .
C3 N4 1.3549(11) .
O4 C10 1.2417(11) .
C4 H4 0.9500 .
C4 C5 1.4033(13) .
N6 N5 1.3593(10) .
N6 C9 1.4458(11) .
N6 C11 1.3539(11) .
C6 H6 0.9500 .
C6 C7 1.3762(13) .
N5 Mn1 2.2395(8) 2_566
N5 C13 1.3345(12) .
C5 H5 0.9500 .
N8 N7 1.3605(10) .
N8 C9 1.4484(11) .
N8 C14 1.3558(11) .
C8 H8 0.9500 .
C8 C7 1.4019(12) .
N7 Mn1 2.2529(8) 2_566
N7 C16 1.3314(11) .
C7 H7 0.9500 .
C9 H9 1.0000 .
C9 C10 1.5543(12) .
C16 H16 0.9500 .
C16 C15 1.4033(13) .
C15 H15 0.9500 .
C15 C14 1.3763(13) .
C14 H14 0.9500 .
C13 H13 0.9500 .
C13 C12 1.3994(14) .
C12 H12 0.9500 .
C12 C11 1.3715(14) .
C11 H11 0.9500 .
O101 H10A 0.945(8) .
O101 H10B 0.933(8) .
O103 H10C 0.938(8) .
O103 H10D 0.934(8) .
O105 H10E 0.936(8) .
O105 H10F 0.942(8) .
O107 H10G 0.940(9) .
O107 H10H 0.942(9) .

loop_
_geom_torsion_atom_site_label_1
_geom_torsion_atom_site_label_2
_geom_torsion_atom_site_label_3
_geom_torsion_atom_site_label_4
_geom_torsion
_geom_torsion_site_symmetry_1
_geom_torsion_site_symmetry_4
Mn1 N1 N2 C1 3.36(10) . .
Mn1 N1 N2 C6 -175.51(6) . .
Mn1 N1 C8 C7 174.72(7) . .
Mn1 O1 C2 C1 3.59(11) . .
Mn1 O1 C2 O2 -175.17(7) . .
Mn1 O3 C10 O4 7.84(12) . .
Mn1 O3 C10 C9 -177.51(5) . .
Mn1 N3 N4 C1 -1.20(10) . .
Mn1 N3 N4 C3 176.04(6) . .
Mn1 N3 C5 C4 -175.57(7) . .
Mn1 N5 C13 C12 170.48(8) 2_566 .
Mn1 N7 C16 C15 -154.40(6) 2_566 .
C1 N2 C6 C7 -179.55(8) . .
N1 N2 C6 C7 -0.77(10) . .
N1 C8 C7 C6 -0.23(10) . .
C2 C1 N2 N1 57.40(10) . .
C2 C1 N2 C6 -123.91(9) . .
C2 C1 N4 N3 -58.40(10) . .
C2 C1 N4 C3 124.88(9) . .
N2 C1 C2 O1 -63.67(10) . .
N2 C1 C2 O2 115.24(8) . .
N2 C1 N4 N3 64.96(9) . .
N2 C1 N4 C3 -111.77(10) . .
N2 N1 C8 C7 -0.22(10) . .
N2 C6 C7 C8 0.58(10) . .
C3 C4 C5 N3 -0.07(12) . .
C4 C3 N4 C1 177.73(8) . .
C4 C3 N4 N3 0.80(11) . .
N4 C1 C2 O1 59.54(10) . .
N4 C1 C2 O2 -121.56(8) . .
N4 C1 N2 N1 -66.94(9) . .
N4 C1 N2 C6 111.75(9) . .
N4 N3 C5 C4 0.54(11) . .
N4 C3 C4 C5 -0.43(11) . .
N6 N5 C13 C12 1.22(13) . .
N6 C9 C10 O3 12.04(10) . .
N6 C9 C10 O4 -172.64(7) . .
N5 N6 C9 N8 -57.20(10) . .
N5 N6 C9 C10 69.66(10) . .
N5 N6 C11 C12 1.82(11) . .
N5 C13 C12 C11 -0.17(14) . .
C5 N3 N4 C1 -178.07(8) . .
C5 N3 N4 C3 -0.83(10) . .
N8 N7 C16 C15 -1.64(10) . .
N8 C9 C10 O3 140.40(8) . .
N8 C9 C10 O4 -44.28(9) . .
C8 N1 N2 C1 179.48(7) . .
C8 N1 N2 C6 0.61(9) . .
N7 N8 C9 N6 68.63(9) . .
N7 N8 C9 C10 -60.34(9) . .
N7 N8 C14 C15 -1.98(10) . .
N7 C16 C15 C14 0.49(11) . .
C9 N6 N5 Mn1 21.08(11) . 2_566
C9 N6 N5 C13 -169.42(8) . .
C9 N6 C11 C12 168.94(9) . .
C9 N8 N7 Mn1 -40.36(9) . 2_566
C9 N8 N7 C16 166.06(7) . .
C9 N8 C14 C15 -164.67(8) . .
C16 C15 C14 N8 0.89(10) . .
C14 N8 N7 Mn1 155.81(6) . 2_566
C14 N8 N7 C16 2.24(9) . .
C14 N8 C9 N6 -130.10(8) . .
C14 N8 C9 C10 100.92(9) . .
C13 C12 C11 N6 -0.97(13) . .
C11 N6 N5 Mn1 -171.37(6) . 2_566
C11 N6 N5 C13 -1.87(11) . .
C11 N6 C9 N8 136.96(9) . .
C11 N6 C9 C10 -96.18(10) . .
